data_1564698
loop_
_publ_author_name
'Zhang, Shiyu'
'Panda, Dillip K.'
'Yadav, Ashok'
'Zhou, Wei'
'Saha, Sourav'

_publ_section_title
;
 Effects of intervalence charge transfer interaction between \p-stacked
 mixed valent tetrathiafulvalene ligands on the electrical conductivity of
 3D metal--organic frameworks
;
_journal_name_full 'Chemical Science'
_journal_paper_doi 10.1039/D1SC04338B
_journal_year 2021
_chemical_formula_sum 'C20 H10 Na8 O21 S8'
_chemical_formula_weight 1026.68
_space_group_crystal_system orthorhombic
_space_group_IT_number 72
_space_group_name_Hall '-I 2 2c'
_space_group_name_H-M_alt 'I b a m'
_audit_creation_method SHELXL-2016/6
_audit_update_record
;
2021-02-03 deposited with the CCDC.	2021-08-31 downloaded from the CCDC.
;
_cell_angle_alpha 90
_cell_angle_beta 90
_cell_angle_gamma 90
_cell_formula_units_Z 2
_cell_length_a 9.9733(6)
_cell_length_b 23.7417(16)
_cell_length_c 6.7824(4)
_cell_measurement_reflns_used 4156
_cell_measurement_temperature 100(2)
_cell_measurement_theta_max 30.24
_cell_measurement_theta_min 2.21
_cell_volume 1605.96(17)
_computing_cell_refinement 'Bruker SAINT'
_computing_data_collection 'Bruker APEX2'
_computing_data_reduction 'Bruker SAINT'
_computing_molecular_graphics 'Bruker SHELXTL'
_computing_publication_material 'Bruker SHELXTL'
_computing_structure_refinement 'SHELXL-2016/6 (Sheldrick, 2016)'
_computing_structure_solution 'SHELXT 2014/5 (Sheldrick, 2014)'
_diffrn_ambient_temperature 100(2)
_diffrn_measured_fraction_theta_full 0.992
_diffrn_measured_fraction_theta_max 0.992
_diffrn_measurement_device_type 'Bruker APEX-II CCD'
_diffrn_measurement_method '\f and \w scans'
_diffrn_radiation_type MoK\a
_diffrn_radiation_wavelength 0.71073
_diffrn_reflns_av_R_equivalents 0.0488
_diffrn_reflns_av_unetI/netI 0.0211
_diffrn_reflns_Laue_measured_fraction_full 0.992
_diffrn_reflns_Laue_measured_fraction_max 0.992
_diffrn_reflns_limit_h_max 11
_diffrn_reflns_limit_h_min -11
_diffrn_reflns_limit_k_max 28
_diffrn_reflns_limit_k_min -28
_diffrn_reflns_limit_l_max 7
_diffrn_reflns_limit_l_min -8
_diffrn_reflns_number 9510
_diffrn_reflns_point_group_measured_fraction_full 0.992
_diffrn_reflns_point_group_measured_fraction_max 0.992
_diffrn_reflns_theta_full 25.026
_diffrn_reflns_theta_max 25.026
_diffrn_reflns_theta_min 4.087
_exptl_absorpt_coefficient_mu 0.760
_exptl_absorpt_correction_type multi-scan
_exptl_crystal_colour brown
_exptl_crystal_density_diffrn 2.123
_exptl_crystal_description niddle
_exptl_crystal_F_000 1028
_exptl_crystal_size_max 0.50
_exptl_crystal_size_mid 0.08
_exptl_crystal_size_min 0.06
_exptl_transmission_factor_max 0.7461
_exptl_transmission_factor_min 0.6854
_refine_diff_density_max 0.705
_refine_diff_density_min -0.606
_refine_diff_density_rms 0.097
_refine_ls_extinction_method none
_refine_ls_goodness_of_fit_ref 1.155
_refine_ls_hydrogen_treatment undef
_refine_ls_matrix_type full
_refine_ls_number_parameters 88
_refine_ls_number_reflns 769
_refine_ls_number_restraints 0
_refine_ls_restrained_S_all 1.155
_refine_ls_R_factor_all 0.0417
_refine_ls_R_factor_gt 0.0380
_refine_ls_shift/su_max 0.000
_refine_ls_shift/su_mean 0.000
_refine_ls_structure_factor_coef Fsqd
_refine_ls_weighting_details 'w=1/[\s^2^(Fo^2^)+(0.0407P)^2^+11.1428P] where P=(Fo^2^+2Fc^2^)/3'
_refine_ls_weighting_scheme calc
_refine_ls_wR_factor_gt 0.1007
_refine_ls_wR_factor_ref 0.1041
_reflns_Friedel_coverage 0.000
_reflns_number_gt 713
_reflns_number_total 769
_reflns_threshold_expression 'I > 2\s(I)'
_cod_data_source_file d1sc04338b2.cif
_cod_data_source_block MOF-1
_cod_database_code 1564698
_shelx_shelxl_version_number 2016/6
_shelx_space_group_comment
;
The symmetry employed for this shelxl refinement is uniquely defined
by the following loop, which should always be used as a source of
symmetry information in preference to the above space-group names.
They are only intended as comments.
;

loop_
_space_group_symop_operation_xyz
'x, y, z'
'-x, -y, z'
'-x+1/2, y+1/2, -z'
'x+1/2, -y+1/2, -z'
'x+1/2, y+1/2, z+1/2'
'-x+1/2, -y+1/2, z+1/2'
'-x+1, y+1, -z+1/2'
'x+1, -y+1, -z+1/2'
'-x, -y, -z'
'x, y, -z'
'x-1/2, -y-1/2, z'
'-x-1/2, y-1/2, z'
'-x+1/2, -y+1/2, -z+1/2'
'x+1/2, y+1/2, -z+1/2'
'x, -y, z+1/2'
'-x, y, z+1/2'

loop_
_atom_site_label
_atom_site_type_symbol
_atom_site_fract_x
_atom_site_fract_y
_atom_site_fract_z
_atom_site_U_iso_or_equiv
_atom_site_adp_type
_atom_site_occupancy
_atom_site_site_symmetry_order
_atom_site_calc_flag
_atom_site_refinement_flags_posn
_atom_site_refinement_flags_adp
_atom_site_refinement_flags_occupancy
_atom_site_disorder_assembly
_atom_site_disorder_group
Na1 Na 0.750000 0.250000 0.250000 0.0159(4) Uani 1 2 d S . P . .
Na2 Na 0.9286(2) 0.33504(9) 0.500000 0.0269(5) Uani 1 2 d S T P . .
S1 S 0.41467(11) 0.41422(5) 0.000000 0.0167(3) Uani 1 2 d S T P . .
S2 S 0.69326(11) 0.45659(5) 0.000000 0.0186(3) Uani 1 2 d S T P . .
O1 O 0.3779(3) 0.29452(13) 0.000000 0.0150(7) Uani 1 2 d S T P . .
O2 O 0.5936(3) 0.26649(12) 0.000000 0.0139(7) Uani 1 2 d S T P . .
O3 O 0.8487(2) 0.33851(9) 0.1660(4) 0.0193(6) Uani 1 1 d . . . . .
C1 C 0.5020(5) 0.30352(17) 0.000000 0.0121(9) Uani 1 2 d S T P . .
C2 C 0.5446(4) 0.36423(18) 0.000000 0.0139(9) Uani 1 2 d S T P . .
C3 C 0.6698(5) 0.38415(18) 0.000000 0.0154(10) Uani 1 2 d S T P . .
C4 C 0.7997(4) 0.35040(19) 0.000000 0.0169(10) Uani 1 2 d S T P . .
C5 C 0.5213(5) 0.47319(19) 0.000000 0.0165(10) Uani 1 2 d S T P . .
O2S O 1.000000 0.500000 0.750000 0.051(3) Uani 0.5 4 d S T P . .
O3S O 0.9261(6) 0.4339(2) 0.5698(9) 0.0423(16) Uani 0.5 1 d . . P . .

loop_
_atom_site_aniso_label
_atom_site_aniso_U_11
_atom_site_aniso_U_22
_atom_site_aniso_U_33
_atom_site_aniso_U_23
_atom_site_aniso_U_13
_atom_site_aniso_U_12
Na1 0.0184(9) 0.0147(8) 0.0145(9) 0.0019(7) -0.0006(7) 0.0047(7)
Na2 0.0290(11) 0.0242(11) 0.0274(11) 0.000 0.000 -0.0048(8)
S1 0.0154(6) 0.0111(6) 0.0236(6) 0.000 0.000 0.0016(4)
S2 0.0167(6) 0.0108(6) 0.0281(7) 0.000 0.000 -0.0006(4)
O1 0.0149(16) 0.0137(15) 0.0163(16) 0.000 0.000 -0.0050(13)
O2 0.0154(16) 0.0115(15) 0.0148(16) 0.000 0.000 0.0036(12)
O3 0.0166(11) 0.0191(11) 0.0221(13) 0.0025(10) -0.0045(10) 0.0011(9)
C1 0.017(2) 0.012(2) 0.007(2) 0.000 0.000 -0.0006(18)
C2 0.017(2) 0.012(2) 0.013(2) 0.000 0.000 0.0032(17)
C3 0.020(2) 0.013(2) 0.013(2) 0.000 0.000 0.0018(18)
C4 0.013(2) 0.013(2) 0.024(3) 0.000 0.000 -0.0042(17)
C5 0.021(2) 0.013(2) 0.016(2) 0.000 0.000 0.0024(18)
O2S 0.049(7) 0.056(8) 0.048(8) 0.000 0.000 0.000
O3S 0.049(3) 0.034(3) 0.043(4) 0.008(2) -0.003(3) 0.008(2)

loop_
_atom_type_symbol
_atom_type_description
_atom_type_scat_dispersion_real
_atom_type_scat_dispersion_imag
_atom_type_scat_source
C C 0.0033 0.0016 'International Tables Vol C Tables 4.2.6.8 and 6.1.1.4'
H H 0.0000 0.0000 'International Tables Vol C Tables 4.2.6.8 and 6.1.1.4'
Na Na 0.0362 0.0249 'International Tables Vol C Tables 4.2.6.8 and 6.1.1.4'
O O 0.0106 0.0060 'International Tables Vol C Tables 4.2.6.8 and 6.1.1.4'
S S 0.1246 0.1234 'International Tables Vol C Tables 4.2.6.8 and 6.1.1.4'

loop_
_geom_angle_atom_site_label_1
_geom_angle_atom_site_label_2
_geom_angle_atom_site_label_3
_geom_angle
_geom_angle_site_symmetry_1
_geom_angle_site_symmetry_3
_geom_angle_publ_flag
O2 Na1 O2 180.0 . 13_655 ?
O2 Na1 O1 85.11(8) . 11_665 ?
O2 Na1 O1 94.89(8) 13_655 11_665 ?
O2 Na1 O1 94.89(8) . 7_545 ?
O2 Na1 O1 85.11(8) 13_655 7_545 ?
O1 Na1 O1 180.0 11_665 7_545 ?
O2 Na1 O3 87.40(9) . . ?
O2 Na1 O3 92.61(9) 13_655 . ?
O1 Na1 O3 89.99(9) 11_665 . ?
O1 Na1 O3 90.01(9) 7_545 . ?
O2 Na1 O3 92.60(9) . 13_655 ?
O2 Na1 O3 87.39(9) 13_655 13_655 ?
O1 Na1 O3 90.01(9) 11_665 13_655 ?
O1 Na1 O3 89.99(9) 7_545 13_655 ?
O3 Na1 O3 180.0 . 13_655 ?
O2 Na1 C4 64.03(10) . . ?
O2 Na1 C4 115.98(10) 13_655 . ?
O1 Na1 C4 81.93(9) 11_665 . ?
O1 Na1 C4 98.07(9) 7_545 . ?
O3 Na1 C4 24.27(8) . . ?
O3 Na1 C4 155.73(8) 13_655 . ?
O2 Na1 C4 115.97(10) . 13_655 ?
O2 Na1 C4 64.03(10) 13_655 13_655 ?
O1 Na1 C4 98.07(9) 11_665 13_655 ?
O1 Na1 C4 81.93(9) 7_545 13_655 ?
O3 Na1 C4 155.73(8) . 13_655 ?
O3 Na1 C4 24.27(8) 13_655 13_655 ?
C4 Na1 C4 180.0 . 13_655 ?
O2 Na1 Na2 130.84(8) . . ?
O2 Na1 Na2 49.16(8) 13_655 . ?
O1 Na1 Na2 111.28(8) 11_665 . ?
O1 Na1 Na2 68.72(8) 7_545 . ?
O3 Na1 Na2 48.58(6) . . ?
O3 Na1 Na2 131.42(6) 13_655 . ?
C4 Na1 Na2 72.62(6) . . ?
C4 Na1 Na2 107.38(6) 13_655 . ?
O2 Na1 Na2 49.16(8) . 13_655 ?
O2 Na1 Na2 130.84(8) 13_655 13_655 ?
O1 Na1 Na2 68.72(8) 11_665 13_655 ?
O1 Na1 Na2 111.28(8) 7_545 13_655 ?
O3 Na1 Na2 131.42(6) . 13_655 ?
O3 Na1 Na2 48.58(6) 13_655 13_655 ?
C4 Na1 Na2 107.38(6) . 13_655 ?
C4 Na1 Na2 72.62(6) 13_655 13_655 ?
Na2 Na1 Na2 180.00(6) . 13_655 ?
O2 Na1 Na1 136.52(5) . 6_655 ?
O2 Na1 Na1 43.48(5) 13_655 6_655 ?
O1 Na1 Na1 135.67(5) 11_665 6_655 ?
O1 Na1 Na1 44.33(5) 7_545 6_655 ?
O3 Na1 Na1 103.80(6) . 6_655 ?
O3 Na1 Na1 76.20(6) 13_655 6_655 ?
C4 Na1 Na1 124.86(5) . 6_655 ?
C4 Na1 Na1 55.14(5) 13_655 6_655 ?
Na2 Na1 Na1 57.801(19) . 6_655 ?
Na2 Na1 Na1 122.198(19) 13_655 6_655 ?
O2 Na1 Na1 43.48(5) . 6_654 ?
O2 Na1 Na1 136.52(5) 13_655 6_654 ?
O1 Na1 Na1 44.33(5) 11_665 6_654 ?
O1 Na1 Na1 135.67(5) 7_545 6_654 ?
O3 Na1 Na1 76.20(6) . 6_654 ?
O3 Na1 Na1 103.80(6) 13_655 6_654 ?
C4 Na1 Na1 55.14(5) . 6_654 ?
C4 Na1 Na1 124.86(5) 13_655 6_654 ?
Na2 Na1 Na1 122.199(19) . 6_654 ?
Na2 Na1 Na1 57.802(19) 13_655 6_654 ?
Na1 Na1 Na1 180.0 6_655 6_654 ?
O3S Na2 O3S 22.8(3) . 10_556 ?
O3S Na2 O3 98.59(16) . . ?
O3S Na2 O3 77.09(16) 10_556 . ?
O3S Na2 O3 77.09(16) . 10_556 ?
O3S Na2 O3 98.59(16) 10_556 10_556 ?
O3 Na2 O3 141.06(14) . 10_556 ?
O3S Na2 O2 167.19(15) . 13_655 ?
O3S Na2 O2 167.19(15) 10_556 13_655 ?
O3 Na2 O2 90.21(8) . 13_655 ?
O3 Na2 O2 90.21(8) 10_556 13_655 ?
O3S Na2 O3 83.54(15) . 16_755 ?
O3S Na2 O3 93.80(16) 10_556 16_755 ?
O3 Na2 O3 136.10(10) . 16_755 ?
O3 Na2 O3 82.44(8) 10_556 16_755 ?
O2 Na2 O3 96.59(11) 13_655 16_755 ?
O3S Na2 O3 93.80(16) . 7_645 ?
O3S Na2 O3 83.54(15) 10_556 7_645 ?
O3 Na2 O3 82.44(8) . 7_645 ?
O3 Na2 O3 136.10(10) 10_556 7_645 ?
O2 Na2 O3 96.59(11) 13_655 7_645 ?
O3 Na2 O3 53.73(12) 16_755 7_645 ?
O3S Na2 C4 83.08(18) . 7_645 ?
O3S Na2 C4 83.08(18) 10_556 7_645 ?
O3 Na2 C4 108.91(7) . 7_645 ?
O3 Na2 C4 108.91(7) 10_556 7_645 ?
O2 Na2 C4 102.93(14) 13_655 7_645 ?
O3 Na2 C4 27.39(6) 16_755 7_645 ?
O3 Na2 C4 27.39(6) 7_645 7_645 ?
O3S Na2 Na1 136.18(15) . . ?
O3S Na2 Na1 120.72(15) 10_556 . ?
O3 Na2 Na1 48.22(6) . . ?
O3 Na2 Na1 109.78(8) 10_556 . ?
O2 Na2 Na1 46.90(6) 13_655 . ?
O3 Na2 Na1 139.54(9) 16_755 . ?
O3 Na2 Na1 106.22(6) 7_645 . ?
C4 Na2 Na1 129.75(9) 7_645 . ?
O3S Na2 Na1 120.72(15) . 6_655 ?
O3S Na2 Na1 136.18(16) 10_556 6_655 ?
O3 Na2 Na1 109.78(8) . 6_655 ?
O3 Na2 Na1 48.22(6) 10_556 6_655 ?
O2 Na2 Na1 46.90(6) 13_655 6_655 ?
O3 Na2 Na1 106.22(6) 16_755 6_655 ?
O3 Na2 Na1 139.54(9) 7_645 6_655 ?
C4 Na2 Na1 129.75(9) 7_645 6_655 ?
Na1 Na2 Na1 64.40(4) . 6_655 ?
O3S Na2 Na2 79.73(14) . 7_646 ?
O3S Na2 Na2 100.74(15) 10_556 7_646 ?
O3 Na2 Na2 176.08(11) . 7_646 ?
O3 Na2 Na2 42.18(5) 10_556 7_646 ?
O2 Na2 Na2 92.04(3) 13_655 7_646 ?
O3 Na2 Na2 40.38(6) 16_755 7_646 ?
O3 Na2 Na2 94.11(10) 7_645 7_646 ?
C4 Na2 Na2 67.44(6) 7_645 7_646 ?
Na1 Na2 Na2 135.07(3) . 7_646 ?
Na1 Na2 Na2 74.06(3) 6_655 7_646 ?
O3S Na2 Na2 100.74(15) . 7_645 ?
O3S Na2 Na2 79.73(14) 10_556 7_645 ?
O3 Na2 Na2 42.18(5) . 7_645 ?
O3 Na2 Na2 176.08(11) 10_556 7_645 ?
O2 Na2 Na2 92.04(3) 13_655 7_645 ?
O3 Na2 Na2 94.11(10) 16_755 7_645 ?
O3 Na2 Na2 40.38(6) 7_645 7_645 ?
C4 Na2 Na2 67.44(6) 7_645 7_645 ?
Na1 Na2 Na2 74.06(3) . 7_645 ?
Na1 Na2 Na2 135.07(3) 6_655 7_645 ?
Na2 Na2 Na2 134.46(12) 7_646 7_645 ?
C2 S1 C5 95.3(2) . . ?
C3 S2 C5 95.2(2) . . ?
C1 O1 Na1 127.30(13) . 4_455 ?
C1 O1 Na1 127.30(13) . 7_545 ?
Na1 O1 Na1 91.34(10) 4_455 7_545 ?
C1 O2 Na1 126.66(13) . . ?
C1 O2 Na1 126.66(13) . 6_654 ?
Na1 O2 Na1 93.05(11) . 6_654 ?
C1 O2 Na2 128.6(3) . 13_655 ?
Na1 O2 Na2 83.94(9) . 13_655 ?
Na1 O2 Na2 83.94(9) 6_654 13_655 ?
C4 O3 Na1 104.5(2) . . ?
C4 O3 Na2 168.3(2) . . ?
Na1 O3 Na2 83.20(9) . . ?
C4 O3 Na2 87.1(2) . 7_645 ?
Na1 O3 Na2 116.50(10) . 7_645 ?
Na2 O3 Na2 97.43(8) . 7_645 ?
O1 C1 O2 126.3(4) . . ?
O1 C1 C2 116.2(4) . . ?
O2 C1 C2 117.5(4) . . ?
C3 C2 C1 127.2(4) . . ?
C3 C2 S1 116.8(3) . . ?
C1 C2 S1 116.0(3) . . ?
C2 C3 C4 127.5(4) . . ?
C2 C3 S2 118.5(3) . . ?
C4 C3 S2 114.0(3) . . ?
O3 C4 O3 126.7(4) 10 . ?
O3 C4 C3 116.6(2) 10 . ?
O3 C4 C3 116.6(2) . . ?
O3 C4 Na2 65.5(2) 10 7_645 ?
O3 C4 Na2 65.5(2) . 7_645 ?
C3 C4 Na2 155.9(3) . 7_645 ?
O3 C4 Na1 51.25(18) 10 6_654 ?
O3 C4 Na1 113.3(3) . 6_654 ?
C3 C4 Na1 106.3(2) . 6_654 ?
Na2 C4 Na1 93.34(13) 7_645 6_654 ?
O3 C4 Na1 113.3(3) 10 . ?
O3 C4 Na1 51.24(18) . . ?
C3 C4 Na1 106.3(2) . . ?
Na2 C4 Na1 93.34(13) 7_645 . ?
Na1 C4 Na1 69.71(10) 6_654 . ?
C5 C5 S1 124.3(5) 9_665 . ?
C5 C5 S2 121.4(5) 9_665 . ?
S1 C5 S2 114.3(2) . . ?
O3S O3S Na2 78.60(14) 10_556 . ?

loop_
_geom_bond_atom_site_label_1
_geom_bond_atom_site_label_2
_geom_bond_distance
_geom_bond_site_symmetry_2
_geom_bond_publ_flag
Na1 O2 2.337(2) . ?
Na1 O2 2.337(2) 13_655 ?
Na1 O1 2.370(2) 11_665 ?
Na1 O1 2.370(2) 7_545 ?
Na1 O3 2.390(2) . ?
Na1 O3 2.390(2) 13_655 ?
Na1 C4 2.967(4) . ?
Na1 C4 2.967(4) 13_655 ?
Na1 Na2 3.1821(17) . ?
Na1 Na2 3.1821(17) 13_655 ?
Na1 Na1 3.3912(2) 6_655 ?
Na1 Na1 3.3912(2) 6_654 ?
Na2 O3S 2.395(6) . ?
Na2 O3S 2.395(6) 10_556 ?
Na2 O3 2.403(2) . ?
Na2 O3 2.403(2) 10_556 ?
Na2 O2 2.421(4) 13_655 ?
Na2 O3 2.491(3) 16_755 ?
Na2 O3 2.491(3) 7_645 ?
Na2 C4 2.734(5) 7_645 ?
Na2 Na2 3.6779(16) 7_646 ?
Na2 Na2 3.6779(16) 7_645 ?
S1 C2 1.757(4) . ?
S1 C5 1.758(5) . ?
S2 C3 1.736(4) . ?
S2 C5 1.759(5) . ?
O1 C1 1.256(6) . ?
O2 C1 1.268(5) . ?
O3 C4 1.259(3) . ?
C1 C2 1.503(6) . ?
C2 C3 1.334(7) . ?
C3 C4 1.523(6) . ?
C5 C5 1.342(9) 9_665 ?
O3S O3S 0.947(12) 10_556 ?
